data_4302817
loop_
_publ_author_name
'Miao-Tzu Ding'
'Jing-Yun Wu'
'Yen-Hsiang Liu'
'Kuang-Lieh Lu'

_publ_section_title
;
Dissolution/Reorganization toward the Destruction/Construction of Porous
Cobalt(II)- and Nickel(II)-Carboxylate Coordination Polymers
;
_journal_name_full 'Inorganic Chemistry'
_journal_page_first 7457
_journal_page_last 7465
_journal_paper_doi 10.1021/ic900037g
_journal_volume 48
_journal_year 2009
_chemical_formula_sum 'C20 H46 Na4 Ni2 O37'
_chemical_formula_weight 1087.95
_chemical_name_systematic
; 
 ? 
;
_space_group_IT_number 2
_symmetry_cell_setting triclinic
_symmetry_space_group_name_Hall '-P 1'
_symmetry_space_group_name_H-M 'P -1'
_atom_sites_solution_hydrogens geom
_atom_sites_solution_primary direct
_atom_sites_solution_secondary difmap
_audit_creation_method SHELXL-97
_cell_angle_alpha 114.761(4)
_cell_angle_beta 92.333(4)
_cell_angle_gamma 93.158(4)
_cell_formula_units_Z 1
_cell_length_a 9.6710(7)
_cell_length_b 10.2810(7)
_cell_length_c 11.1449(7)
_cell_measurement_temperature 293(2)
_cell_volume 1002.22(12)
_computing_cell_refinement 'Bruker SAINT'
_computing_data_collection 'Bruker SMART'
_computing_data_reduction 'Bruker SAINT'
_computing_structure_refinement 'SHELXL-97 (Sheldrick, 1997)'
_computing_structure_solution 'SHELXS-97 (Sheldrick, 1990)'
_diffrn_ambient_temperature 293(2)
_diffrn_measured_fraction_theta_full 0.994
_diffrn_measured_fraction_theta_max 0.994
_diffrn_measurement_device_type 'Bruker P4'
_diffrn_measurement_method '\w scans'
_diffrn_radiation_monochromator graphite
_diffrn_radiation_source 'fine-focus sealed tube'
_diffrn_radiation_type MoK\a
_diffrn_radiation_wavelength 0.71073
_diffrn_reflns_av_R_equivalents 0.1196
_diffrn_reflns_av_sigmaI/netI 0.2252
_diffrn_reflns_limit_h_max 12
_diffrn_reflns_limit_h_min -12
_diffrn_reflns_limit_k_max 13
_diffrn_reflns_limit_k_min -13
_diffrn_reflns_limit_l_max 14
_diffrn_reflns_limit_l_min -14
_diffrn_reflns_number 17141
_diffrn_reflns_theta_full 27.51
_diffrn_reflns_theta_max 27.51
_diffrn_reflns_theta_min 2.02
_exptl_absorpt_coefficient_mu 1.104
_exptl_absorpt_correction_type none
_exptl_crystal_colour green
_exptl_crystal_density_diffrn 1.803
_exptl_crystal_density_method 'not measured'
_exptl_crystal_description prism
_exptl_crystal_F_000 562
_exptl_crystal_size_max 0.02
_exptl_crystal_size_mid 0.02
_exptl_crystal_size_min 0.02
_refine_diff_density_max 0.415
_refine_diff_density_min -0.528
_refine_diff_density_rms 0.102
_refine_ls_extinction_method none
_refine_ls_goodness_of_fit_ref 0.777
_refine_ls_hydrogen_treatment constr
_refine_ls_matrix_type full
_refine_ls_number_parameters 286
_refine_ls_number_reflns 4599
_refine_ls_number_restraints 0
_refine_ls_restrained_S_all 0.777
_refine_ls_R_factor_all 0.1469
_refine_ls_R_factor_gt 0.0516
_refine_ls_shift/su_max 0.000
_refine_ls_shift/su_mean 0.000
_refine_ls_structure_factor_coef Fsqd
_refine_ls_weighting_details 'calc w=1/[\s^2^(Fo^2^)+(0.0387P)^2^+0.0000P] where P=(Fo^2^+2Fc^2^)/3'
_refine_ls_weighting_scheme calc
_refine_ls_wR_factor_gt 0.0890
_refine_ls_wR_factor_ref 0.1030
_reflns_number_gt 1876
_reflns_number_total 4599
_reflns_threshold_expression >2sigma(I)
_cod_data_source_file ic900037g_si_002_4.cif
_cod_data_source_block cpd8
_cod_depositor_comments
;
The following automatic conversions were performed:
'_symmetry_cell_setting' value 'Triclinic' changed to 'triclinic'
according to '/home/saulius/struct/CIF-dictionaries/cif_core.dic'
dictionary named 'cif_core.dic' version 2.4.1 from 2010-06-29.

Automatic conversion script
Id: cif_fix_enum 1527 2010-12-29 10:47:43Z saulius 
;
_cod_database_code 4302817

loop_
_symmetry_equiv_pos_as_xyz
'x, y, z'
'-x, -y, -z'

loop_
_atom_site_label
_atom_site_type_symbol
_atom_site_fract_x
_atom_site_fract_y
_atom_site_fract_z
_atom_site_U_iso_or_equiv
_atom_site_adp_type
_atom_site_occupancy
_atom_site_symmetry_multiplicity
_atom_site_calc_flag
_atom_site_refinement_flags
_atom_site_disorder_assembly
_atom_site_disorder_group
Ni1 Ni 0.72508(6) 0.75103(6) 0.82165(5) 0.02293(18) Uani 1 1 d . . .
Na1 Na 0.43278(19) 0.50368(19) 0.70519(17) 0.0405(5) Uani 1 1 d . . .
Na2 Na 0.77052(18) 1.11478(19) 0.87988(17) 0.0366(5) Uani 1 1 d . . .
O1 O 0.6681(3) 0.8620(3) 0.7161(3) 0.0243(7) Uani 1 1 d . . .
O2 O 0.6302(3) 0.6806(3) 0.5131(3) 0.0357(9) Uani 1 1 d . . .
O3 O 0.3842(3) 0.9570(3) 0.7943(3) 0.0280(8) Uani 1 1 d . . .
O4 O 0.5256(3) 1.1563(3) 0.8645(2) 0.0266(8) Uani 1 1 d . . .
O5 O 0.8258(3) 1.3325(3) 0.6117(3) 0.0481(10) Uani 1 1 d . . .
O6 O 0.8204(4) 1.2595(3) 0.7733(3) 0.0505(10) Uani 1 1 d . . .
O7 O 1.0141(3) 1.0501(3) 0.8486(3) 0.0299(8) Uani 1 1 d . . .
O8 O 1.1421(4) 1.2256(4) 0.8290(3) 0.0528(10) Uani 1 1 d . . .
O9 O 0.7759(3) 0.6370(3) 0.9242(3) 0.0398(9) Uani 1 1 d . . .
H101 H 0.7927 0.6866 1.0052 0.060 Uiso 1 1 d R . .
H102 H 0.8097 0.5595 0.8906 0.060 Uiso 1 1 d R . .
O10 O 0.9280(3) 0.7664(3) 0.7726(3) 0.0319(8) Uani 1 1 d . . .
H103 H 0.9517 0.8504 0.7793 0.048 Uiso 1 1 d R . .
H104 H 0.9234 0.7070 0.6922 0.048 Uiso 1 1 d R . .
O11 O 0.6711(3) 0.5547(3) 0.6701(2) 0.0253(7) Uani 1 1 d . . .
H105 H 0.6611 0.5716 0.6011 0.038 Uiso 1 1 d R . .
H106 H 0.7211 0.4851 0.6564 0.038 Uiso 1 1 d R . .
O12 O 0.5194(3) 0.7574(3) 0.8772(2) 0.0258(8) Uani 1 1 d . . .
H107 H 0.4776 0.8198 0.8563 0.039 Uiso 1 1 d R . .
H108 H 0.5065 0.7801 0.9593 0.039 Uiso 1 1 d R . .
O13 O 0.7713(3) 0.9474(3) 0.9857(2) 0.0257(7) Uani 1 1 d . . .
H109 H 0.7167 0.9790 1.0473 0.039 Uiso 1 1 d R . .
H110 H 0.8478 0.9338 1.0201 0.039 Uiso 1 1 d R . .
O14 O 0.5479(4) 0.4348(3) 0.8661(3) 0.0629(11) Uani 1 1 d . . .
H111 H 0.5383 0.3494 0.8626 0.094 Uiso 1 1 d R . .
H112 H 0.6312 0.4667 0.8880 0.094 Uiso 1 1 d R . .
O15 O 0.2117(3) 0.4286(3) 0.7389(3) 0.0516(10) Uani 1 1 d . . .
H113 H 0.1765 0.3674 0.7682 0.077 Uiso 1 1 d R . .
H114 H 0.1623 0.4095 0.6656 0.077 Uiso 1 1 d R . .
O16 O 0.3032(4) 0.6636(3) 0.6362(3) 0.0593(11) Uani 1 1 d . . .
H115 H 0.3253 0.7538 0.6814 0.089 Uiso 1 1 d R . .
H116 H 0.3488 0.6346 0.5675 0.089 Uiso 1 1 d R . .
O17 O 0.8551(4) 1.2978(4) 1.0833(4) 0.0980(17) Uani 1 1 d . . .
H117 H 0.8179 1.3729 1.1221 0.147 Uiso 1 1 d R . .
H118 H 0.9146 1.2795 1.1316 0.147 Uiso 1 1 d R . .
O18 O 0.0540(4) 0.3794(4) 0.4967(4) 0.0854(14) Uani 1 1 d . . .
H119 H 0.0427 0.4539 0.4874 0.128 Uiso 1 1 d R . .
H120 H -0.0222 0.3553 0.5278 0.128 Uiso 1 1 d R . .
O19 O 0.0000 0.5000 0.0000 0.178(4) Uani 1 2 d S . .
H121 H 0.0260 0.5817 0.0734 0.267 Uiso 0.50 1 d PR . .
H122 H 0.0732 0.4457 -0.0118 0.267 Uiso 0.50 1 d PR . .
C1 C 0.5719(4) 0.8901(4) 0.4178(4) 0.0223(11) Uani 1 1 d . . .
H1 H 0.6212 0.8153 0.3625 0.027 Uiso 1 1 calc R . .
C2 C 0.5581(4) 0.9083(4) 0.5475(4) 0.0195(10) Uani 1 1 d . . .
C3 C 0.4851(4) 1.0204(4) 0.6317(4) 0.0177(10) Uani 1 1 d . . .
C4 C 0.6236(4) 0.8083(5) 0.5950(4) 0.0248(11) Uani 1 1 d . . .
C5 C 0.4631(5) 1.0455(5) 0.7741(4) 0.0237(11) Uani 1 1 d . . .
C6 C 0.9111(4) 1.0615(5) 0.4424(4) 0.0278(11) Uani 1 1 d . . .
H6 H 0.8518 1.1027 0.4030 0.033 Uiso 1 1 calc R . .
C7 C 0.9309(4) 1.1189(5) 0.5801(4) 0.0257(11) Uani 1 1 d . . .
C8 C 1.0203(4) 1.0574(4) 0.6363(4) 0.0232(11) Uani 1 1 d . . .
C9 C 0.8529(5) 1.2471(5) 0.6625(5) 0.0317(12) Uani 1 1 d . . .
C10 C 1.0607(5) 1.1177(5) 0.7836(4) 0.0294(12) Uani 1 1 d . . .

loop_
_atom_site_aniso_label
_atom_site_aniso_U_11
_atom_site_aniso_U_22
_atom_site_aniso_U_33
_atom_site_aniso_U_23
_atom_site_aniso_U_13
_atom_site_aniso_U_12
Ni1 0.0255(4) 0.0240(3) 0.0202(3) 0.0102(3) -0.0001(3) 0.0038(3)
Na1 0.0422(13) 0.0387(12) 0.0392(12) 0.0158(10) 0.0005(9) -0.0028(10)
Na2 0.0337(12) 0.0421(12) 0.0394(11) 0.0217(10) 0.0052(9) 0.0078(9)
O1 0.030(2) 0.0268(18) 0.0164(17) 0.0096(14) -0.0023(14) 0.0034(15)
O2 0.065(3) 0.0218(19) 0.0178(18) 0.0044(15) -0.0020(16) 0.0170(17)
O3 0.032(2) 0.0296(19) 0.0281(18) 0.0173(15) 0.0073(15) 0.0018(16)
O4 0.036(2) 0.0242(18) 0.0151(17) 0.0045(14) 0.0014(14) -0.0019(15)
O5 0.066(3) 0.049(2) 0.041(2) 0.0257(19) 0.0200(18) 0.035(2)
O6 0.073(3) 0.052(2) 0.034(2) 0.0202(19) 0.0232(19) 0.030(2)
O7 0.031(2) 0.036(2) 0.0251(18) 0.0161(16) 0.0004(15) -0.0033(16)
O8 0.077(3) 0.044(2) 0.032(2) 0.0156(18) -0.0168(18) -0.030(2)
O9 0.058(2) 0.036(2) 0.0278(19) 0.0163(16) -0.0061(16) 0.0094(18)
O10 0.0260(19) 0.0306(19) 0.0362(19) 0.0108(16) 0.0068(15) 0.0038(15)
O11 0.035(2) 0.0188(16) 0.0210(16) 0.0068(14) 0.0025(14) 0.0102(14)
O12 0.0260(19) 0.0326(19) 0.0190(16) 0.0098(15) 0.0051(14) 0.0102(15)
O13 0.0222(18) 0.0369(19) 0.0165(16) 0.0096(14) 0.0018(13) 0.0043(15)
O14 0.085(3) 0.046(2) 0.067(3) 0.038(2) -0.024(2) -0.018(2)
O15 0.055(3) 0.044(2) 0.059(2) 0.0237(19) 0.0171(19) 0.0000(19)
O16 0.076(3) 0.043(2) 0.048(2) 0.0098(19) -0.013(2) 0.006(2)
O17 0.114(4) 0.070(3) 0.072(3) -0.009(2) -0.035(3) 0.051(3)
O18 0.102(4) 0.071(3) 0.084(3) 0.032(3) 0.025(3) 0.008(3)
O19 0.160(9) 0.114(7) 0.198(9) 0.002(6) -0.015(6) 0.055(6)
C1 0.026(3) 0.021(3) 0.022(3) 0.009(2) 0.006(2) 0.010(2)
C2 0.026(3) 0.016(2) 0.014(2) 0.004(2) 0.001(2) 0.000(2)
C3 0.020(3) 0.018(2) 0.014(2) 0.007(2) -0.0028(19) -0.004(2)
C4 0.026(3) 0.030(3) 0.023(3) 0.014(2) 0.009(2) 0.008(2)
C5 0.024(3) 0.024(3) 0.026(3) 0.011(2) 0.006(2) 0.016(2)
C6 0.024(3) 0.031(3) 0.029(3) 0.013(2) -0.003(2) 0.006(2)
C7 0.024(3) 0.034(3) 0.025(3) 0.017(2) 0.006(2) 0.011(2)
C8 0.023(3) 0.024(3) 0.022(3) 0.009(2) -0.001(2) 0.006(2)
C9 0.034(3) 0.038(3) 0.026(3) 0.015(3) 0.004(2) 0.011(3)
C10 0.030(3) 0.029(3) 0.022(3) 0.004(2) -0.003(2) 0.012(3)

loop_
_atom_type_symbol
_atom_type_description
_atom_type_scat_dispersion_real
_atom_type_scat_dispersion_imag
_atom_type_scat_source
C C 0.0033 0.0016 'International Tables Vol C Tables 4.2.6.8 and 6.1.1.4'
H H 0.0000 0.0000 'International Tables Vol C Tables 4.2.6.8 and 6.1.1.4'
O O 0.0106 0.0060 'International Tables Vol C Tables 4.2.6.8 and 6.1.1.4'
Ni Ni 0.3393 1.1124 'International Tables Vol C Tables 4.2.6.8 and 6.1.1.4'
Na Na 0.0362 0.0249 'International Tables Vol C Tables 4.2.6.8 and 6.1.1.4'

loop_
_geom_angle_atom_site_label_1
_geom_angle_atom_site_label_2
_geom_angle_atom_site_label_3
_geom_angle
_geom_angle_site_symmetry_1
_geom_angle_site_symmetry_3
_geom_angle_publ_flag
O9 Ni1 O1 178.19(12) . . ?
O9 Ni1 O11 84.48(11) . . ?
O1 Ni1 O11 94.25(11) . . ?
O9 Ni1 O10 92.01(12) . . ?
O1 Ni1 O10 89.39(11) . . ?
O11 Ni1 O10 95.77(11) . . ?
O9 Ni1 O13 92.86(11) . . ?
O1 Ni1 O13 88.34(11) . . ?
O11 Ni1 O13 175.75(11) . . ?
O10 Ni1 O13 87.61(11) . . ?
O9 Ni1 O12 91.69(11) . . ?
O1 Ni1 O12 87.00(11) . . ?
O11 Ni1 O12 88.82(11) . . ?
O10 Ni1 O12 174.37(11) . . ?
O13 Ni1 O12 87.96(10) . . ?
O9 Ni1 Na1 84.05(9) . . ?
O1 Ni1 Na1 94.14(8) . . ?
O11 Ni1 Na1 42.17(8) . . ?
O10 Ni1 Na1 137.92(9) . . ?
O13 Ni1 Na1 134.34(8) . . ?
O12 Ni1 Na1 46.82(8) . . ?
O9 Ni1 Na2 134.93(9) . . ?
O1 Ni1 Na2 46.54(8) . . ?
O11 Ni1 Na2 139.86(8) . . ?
O10 Ni1 Na2 78.44(8) . . ?
O13 Ni1 Na2 43.39(8) . . ?
O12 Ni1 Na2 95.94(8) . . ?
Na1 Ni1 Na2 131.27(4) . . ?
O15 Na1 O2 80.63(12) . 2_666 ?
O15 Na1 O11 173.04(13) . . ?
O2 Na1 O11 97.38(11) 2_666 . ?
O15 Na1 O14 93.68(13) . . ?
O2 Na1 O14 118.01(12) 2_666 . ?
O11 Na1 O14 81.32(12) . . ?
O15 Na1 O16 82.95(13) . . ?
O2 Na1 O16 86.47(11) 2_666 . ?
O11 Na1 O16 103.65(12) . . ?
O14 Na1 O16 154.54(13) . . ?
O15 Na1 O12 113.35(12) . . ?
O2 Na1 O12 155.66(12) 2_666 . ?
O11 Na1 O12 70.93(9) . . ?
O14 Na1 O12 82.15(10) . . ?
O16 Na1 O12 76.18(10) . . ?
O15 Na1 Ni1 149.08(10) . . ?
O2 Na1 Ni1 129.76(10) 2_666 . ?
O11 Na1 Ni1 34.46(6) . . ?
O14 Na1 Ni1 77.59(9) . . ?
O16 Na1 Ni1 92.38(9) . . ?
O12 Na1 Ni1 36.60(6) . . ?
O6 Na2 O17 91.04(15) . . ?
O6 Na2 O4 89.12(12) . . ?
O17 Na2 O4 103.62(13) . . ?
O6 Na2 O13 167.20(14) . . ?
O17 Na2 O13 88.18(13) . . ?
O4 Na2 O13 103.49(11) . . ?
O6 Na2 O7 86.05(12) . . ?
O17 Na2 O7 86.33(13) . . ?
O4 Na2 O7 169.03(12) . . ?
O13 Na2 O7 81.15(11) . . ?
O6 Na2 O1 111.65(12) . . ?
O17 Na2 O1 157.27(14) . . ?
O4 Na2 O1 79.11(10) . . ?
O13 Na2 O1 69.39(9) . . ?
O7 Na2 O1 93.53(11) . . ?
O6 Na2 C10 62.12(13) . . ?
O17 Na2 C10 88.22(15) . . ?
O4 Na2 C10 149.34(13) . . ?
O13 Na2 C10 105.08(12) . . ?
O7 Na2 C10 23.96(10) . . ?
O1 Na2 C10 100.80(12) . . ?
O6 Na2 Ni1 141.46(10) . . ?
O17 Na2 Ni1 123.47(11) . . ?
O4 Na2 Ni1 97.63(9) . . ?
O13 Na2 Ni1 35.66(6) . . ?
O7 Na2 Ni1 80.26(8) . . ?
O1 Na2 Ni1 34.86(6) . . ?
C10 Na2 Ni1 99.06(10) . . ?
C4 O1 Ni1 126.3(3) . . ?
C4 O1 Na2 133.5(3) . . ?
Ni1 O1 Na2 98.61(11) . . ?
C4 O2 Na1 148.0(3) . 2_666 ?
C5 O4 Na2 108.6(3) . . ?
C9 O6 Na2 138.8(3) . . ?
C10 O7 Na2 103.8(3) . . ?
Ni1 O11 Na1 103.37(11) . . ?
Ni1 O12 Na1 96.58(10) . . ?
Ni1 O13 Na2 100.94(10) . . ?
C3 C1 C2 122.2(4) 2_676 . ?
C1 C2 C3 119.6(4) . . ?
C1 C2 C4 119.4(4) . . ?
C3 C2 C4 121.0(4) . . ?
C1 C3 C2 118.2(4) 2_676 . ?
C1 C3 C5 119.1(4) 2_676 . ?
C2 C3 C5 122.7(4) . . ?
O2 C4 O1 125.9(4) . . ?
O2 C4 C2 117.9(4) . . ?
O1 C4 C2 116.2(4) . . ?
O3 C5 O4 124.3(4) . . ?
O3 C5 C3 118.7(4) . . ?
O4 C5 C3 117.0(4) . . ?
C8 C6 C7 120.4(4) 2_776 . ?
C8 C7 C6 118.8(4) . . ?
C8 C7 C9 122.4(4) . . ?
C6 C7 C9 118.8(4) . . ?
C7 C8 C6 120.8(4) . 2_776 ?
C7 C8 C10 123.9(4) . . ?
C6 C8 C10 115.1(4) 2_776 . ?
O6 C9 O5 125.4(4) . . ?
O6 C9 C7 118.0(4) . . ?
O5 C9 C7 116.6(4) . . ?
O8 C10 O7 125.3(4) . . ?
O8 C10 C8 116.1(4) . . ?
O7 C10 C8 118.4(4) . . ?
O8 C10 Na2 122.3(3) . . ?
O7 C10 Na2 52.3(2) . . ?
C8 C10 Na2 98.2(3) . . ?

loop_
_geom_bond_atom_site_label_1
_geom_bond_atom_site_label_2
_geom_bond_distance
_geom_bond_site_symmetry_2
_geom_bond_publ_flag
Ni1 O9 2.016(3) . ?
Ni1 O1 2.032(3) . ?
Ni1 O11 2.039(3) . ?
Ni1 O10 2.074(3) . ?
Ni1 O13 2.088(3) . ?
Ni1 O12 2.104(3) . ?
Ni1 Na1 3.5053(19) . ?
Ni1 Na2 3.5160(18) . ?
Na1 O15 2.332(4) . ?
Na1 O2 2.402(3) 2_666 ?
Na1 O11 2.419(3) . ?
Na1 O14 2.438(3) . ?
Na1 O16 2.464(4) . ?
Na1 O12 2.573(3) . ?
Na2 O6 2.303(4) . ?
Na2 O17 2.336(4) . ?
Na2 O4 2.442(3) . ?
Na2 O13 2.460(3) . ?
Na2 O7 2.482(3) . ?
Na2 O1 2.581(3) . ?
Na2 C10 3.048(5) . ?
O1 C4 1.270(5) . ?
O2 C4 1.254(5) . ?
O2 Na1 2.402(3) 2_666 ?
O3 C5 1.253(5) . ?
O4 C5 1.262(5) . ?
O5 C9 1.261(5) . ?
O6 C9 1.242(5) . ?
O7 C10 1.274(5) . ?
O8 C10 1.228(5) . ?
C1 C3 1.382(5) 2_676 ?
C1 C2 1.391(5) . ?
C2 C3 1.394(5) . ?
C2 C4 1.496(6) . ?
C3 C1 1.382(5) 2_676 ?
C3 C5 1.523(5) . ?
C6 C8 1.394(5) 2_776 ?
C6 C7 1.395(5) . ?
C7 C8 1.374(5) . ?
C7 C9 1.517(6) . ?
C8 C6 1.394(5) 2_776 ?
C8 C10 1.517(5) . ?
